data_7250940
loop_
_publ_author_name
'Zhou, Huafeng'
'Huang, Jiayong'
'Su, Jian'
'Su, Xiaowei'
'Chen, Qiujuan'
'Li, Rui'
'Zheng, Yuxiao'
'Chen, Rui'
'Huo, Lini'

_publ_section_title
;
 Design and synthesis of novel angular 4,5-pyranocoumarin fluorescent
 probes for detecting hydrazine and their applications
;
_journal_issue 43
_journal_name_full 'RSC Advances'
_journal_page_first 36525
_journal_page_last 36533
_journal_paper_doi 10.1039/D5RA04433B
_journal_volume 15
_journal_year 2025
_chemical_formula_moiety 'C21 H17 Cl O6'
_chemical_formula_sum 'C21 H17 Cl O6'
_chemical_formula_weight 400.80
_space_group_crystal_system monoclinic
_space_group_IT_number 15
_space_group_name_Hall '-C 2yc'
_space_group_name_H-M_alt 'C 1 2/c 1'
_atom_sites_solution_hydrogens geom
_atom_sites_solution_primary dual
_audit_creation_date 2019-11-30
_audit_creation_method
;
Olex2 1.3-alpha
(compiled Nov 21 2019 18:26:39 for OlexSys, GUI svn.r6003)
;
_audit_update_record
;
2025-05-07 deposited with the CCDC.	2025-09-03 downloaded from the CCDC.
;
_cell_angle_alpha 90
_cell_angle_beta 111.285(6)
_cell_angle_gamma 90
_cell_formula_units_Z 8
_cell_length_a 23.9515(14)
_cell_length_b 9.1618(4)
_cell_length_c 17.4802(9)
_cell_measurement_reflns_used 6264
_cell_measurement_temperature 100.00(10)
_cell_measurement_theta_max 29.1500
_cell_measurement_theta_min 3.2060
_cell_volume 3574.2(4)
_computing_cell_refinement 'CrysAlisPro 1.171.38.43f (Rigaku OD, 2015)'
_computing_data_collection 'CrysAlisPro 1.171.38.43f (Rigaku OD, 2015)'
_computing_data_reduction 'CrysAlisPro 1.171.38.43f (Rigaku OD, 2015)'
_computing_molecular_graphics 'Olex2 1.3-alpha (Dolomanov et al., 2009)'
_computing_publication_material 'Olex2 1.3-alpha (Dolomanov et al., 2009)'
_computing_structure_refinement 'SHELXL 2018/3 (Sheldrick, 2015)'
_computing_structure_solution 'SHELXT 2018/2 (Sheldrick, 2018)'
_diffrn_ambient_environment N~2~
_diffrn_ambient_temperature 100.00(10)
_diffrn_detector 'CCD plate'
_diffrn_detector_area_resol_mean 5.2684
_diffrn_detector_type AtlasS2
_diffrn_measured_fraction_theta_full 0.999
_diffrn_measured_fraction_theta_max 0.999
_diffrn_measurement_details
;
List of Runs (angles in degrees, time in seconds):

  # Type    Start    End  Width  t~exp~   \w     \q     \k     \f   Frames
#--------------------------------------------------------------------------
  1  \w    -64.00  24.00   1.00    2.00    --   11.90 -77.00   0.00   88
  2  \w    -12.00  80.00   1.00    2.00    --   11.90  37.00 120.00   92
  3  \w    -11.00  26.00   1.00    5.00    --  -11.59 -99.00 -90.00   37
  4  \w    -14.00  44.00   1.00    5.00    --   11.74 -99.00 -90.00   58
  5  \w     19.00  44.00   1.00    5.00    --   11.74  77.00 150.00   25
;
_diffrn_measurement_device 'four-circle diffractometer'
_diffrn_measurement_device_type 'SuperNova, Dual, Cu at zero, AtlasS2'
_diffrn_measurement_method '\w scans'
_diffrn_orient_matrix_type 'CrysAlisPro convention (1999,Acta A55,543-557)'
_diffrn_orient_matrix_UB_11 0.0129245000
_diffrn_orient_matrix_UB_12 0.0677421000
_diffrn_orient_matrix_UB_13 -0.0042097000
_diffrn_orient_matrix_UB_21 0.0004292000
_diffrn_orient_matrix_UB_22 0.0218036000
_diffrn_orient_matrix_UB_23 0.0391494000
_diffrn_orient_matrix_UB_31 0.0290277000
_diffrn_orient_matrix_UB_32 -0.0305027000
_diffrn_orient_matrix_UB_33 0.0186160000
_diffrn_radiation_monochromator mirror
_diffrn_radiation_probe x-ray
_diffrn_radiation_type 'Mo K\a'
_diffrn_radiation_wavelength 0.71073
_diffrn_reflns_av_R_equivalents 0.0310
_diffrn_reflns_av_unetI/netI 0.0328
_diffrn_reflns_Laue_measured_fraction_full 0.999
_diffrn_reflns_Laue_measured_fraction_max 0.999
_diffrn_reflns_limit_h_max 28
_diffrn_reflns_limit_h_min -28
_diffrn_reflns_limit_k_max 10
_diffrn_reflns_limit_k_min -10
_diffrn_reflns_limit_l_max 15
_diffrn_reflns_limit_l_min -20
_diffrn_reflns_number 11039
_diffrn_reflns_point_group_measured_fraction_full 0.999
_diffrn_reflns_point_group_measured_fraction_max 0.999
_diffrn_reflns_theta_full 24.993
_diffrn_reflns_theta_max 24.993
_diffrn_reflns_theta_min 2.403
_diffrn_source 'micro-focus sealed X-ray tube'
_diffrn_source_type 'SuperNova (Mo) X-ray Source'
_exptl_absorpt_coefficient_mu 0.252
_exptl_absorpt_correction_T_max 1.00000
_exptl_absorpt_correction_T_min 0.79175
_exptl_absorpt_correction_type multi-scan
_exptl_absorpt_process_details
;
CrysAlisPro 1.171.38.43f (Rigaku Oxford Diffraction, 2015)
Empirical absorption correction using spherical harmonics,
 implemented in SCALE3 ABSPACK scaling algorithm.
;
_exptl_crystal_colour colourless
_exptl_crystal_colour_primary colourless
_exptl_crystal_density_diffrn 1.490
_exptl_crystal_description block
_exptl_crystal_F_000 1664
_exptl_crystal_size_max 0.14
_exptl_crystal_size_mid 0.13
_exptl_crystal_size_min 0.12
_refine_diff_density_max 0.235
_refine_diff_density_min -0.270
_refine_diff_density_rms 0.049
_refine_ls_extinction_method none
_refine_ls_goodness_of_fit_ref 1.044
_refine_ls_hydrogen_treatment constr
_refine_ls_matrix_type full
_refine_ls_number_parameters 257
_refine_ls_number_reflns 3150
_refine_ls_number_restraints 0
_refine_ls_restrained_S_all 1.044
_refine_ls_R_factor_all 0.0413
_refine_ls_R_factor_gt 0.0356
_refine_ls_shift/su_max 0.001
_refine_ls_shift/su_mean 0.000
_refine_ls_structure_factor_coef Fsqd
_refine_ls_weighting_details 'w=1/[\s^2^(Fo^2^)+(0.0511P)^2^+1.8862P] where P=(Fo^2^+2Fc^2^)/3'
_refine_ls_weighting_scheme calc
_refine_ls_wR_factor_gt 0.0947
_refine_ls_wR_factor_ref 0.0987
_reflns_Friedel_coverage 0.000
_reflns_number_gt 2784
_reflns_number_total 3150
_reflns_threshold_expression 'I > 2\s(I)'
_cod_data_source_file d5ra04433b2.cif
_cod_data_source_block lz-1
_cod_original_cell_volume 3574.2(3)
_cod_database_code 7250940
_shelx_shelxl_version_number 2018/3
_shelx_space_group_comment
;
The symmetry employed for this shelxl refinement is uniquely defined
by the following loop, which should always be used as a source of
symmetry information in preference to the above space-group names.
They are only intended as comments.
;
_reflns_odcompleteness_completeness 99.77
_reflns_odcompleteness_iscentric 1
_reflns_odcompleteness_theta 26.32
_olex2_refinement_description
;
1. Fixed Uiso
 At 1.2 times of:
  All C(H) groups, All C(H,H) groups
 At 1.5 times of:
  All C(H,H,H) groups, All O(H) groups
2.a Secondary CH2 refined with riding coordinates:
 C1(H1A,H1B)
2.b Aromatic/amide H refined with riding coordinates:
 C17(H17), C16(H16), C9(H9), C13(H13), C14(H14)
2.c Idealised Me refined as rotating group:
 C19(H19A,H19B,H19C), C18(H18A,H18B,H18C), C21(H21A,H21B,H21C)
2.d Idealised tetrahedral OH refined as rotating group:
 O6(H6)
;
_olex2_submission_special_instructions 'No special instructions were received'
_oxdiff_exptl_absorpt_empirical_details
;
Empirical correction (ABSPACK) includes:
- Absorption correction using spherical harmonics
- Frame scaling
;
_oxdiff_exptl_absorpt_empirical_full_max 2.190
_oxdiff_exptl_absorpt_empirical_full_min 0.699

loop_
_space_group_symop_operation_xyz
'x, y, z'
'-x, y, -z+1/2'
'x+1/2, y+1/2, z'
'-x+1/2, y+1/2, -z+1/2'
'-x, -y, -z'
'x, -y, z-1/2'
'-x+1/2, -y+1/2, -z'
'x+1/2, -y+1/2, z-1/2'

loop_
_atom_site_label
_atom_site_type_symbol
_atom_site_fract_x
_atom_site_fract_y
_atom_site_fract_z
_atom_site_U_iso_or_equiv
_atom_site_adp_type
_atom_site_occupancy
_atom_site_site_symmetry_order
_atom_site_calc_flag
_atom_site_refinement_flags_posn
_atom_site_refinement_flags_adp
_atom_site_refinement_flags_occupancy
_atom_site_disorder_assembly
_atom_site_disorder_group
Cl1 Cl 0.76065(2) 0.53684(6) 1.10216(3) 0.03552(16) Uani 1 1 d . . . . .
O2 O 0.62840(5) 0.62071(12) 0.60509(7) 0.0207(3) Uani 1 1 d . . . . .
O3 O 0.56102(5) 0.12697(12) 0.59460(7) 0.0210(3) Uani 1 1 d . . . . .
O1 O 0.68954(5) 0.72307(12) 0.71870(7) 0.0245(3) Uani 1 1 d . . . . .
O4 O 0.59332(5) 0.76852(13) 0.47308(7) 0.0267(3) Uani 1 1 d . . . . .
O6 O 0.50496(6) 0.39646(14) 0.35247(7) 0.0304(3) Uani 1 1 d . . . . .
H6 H 0.507947 0.476991 0.333849 0.046 Uiso 1 1 calc R U . . .
O5 O 0.53853(6) 0.66113(14) 0.35468(7) 0.0308(3) Uani 1 1 d . . . . .
C12 C 0.67947(7) 0.49882(17) 0.82547(10) 0.0165(3) Uani 1 1 d . . . . .
C2 C 0.62213(7) 0.37161(17) 0.69195(10) 0.0172(4) Uani 1 1 d . . . . .
C3 C 0.65251(7) 0.48875(17) 0.73457(10) 0.0172(4) Uani 1 1 d . . . . .
C6 C 0.59702(7) 0.50428(18) 0.56183(10) 0.0188(4) Uani 1 1 d . . . . .
C4 C 0.65944(7) 0.61732(18) 0.68945(10) 0.0190(4) Uani 1 1 d . . . . .
C17 C 0.72477(7) 0.40322(17) 0.87121(10) 0.0196(4) Uani 1 1 d . . . . .
H17 H 0.738111 0.330971 0.844581 0.024 Uiso 1 1 calc R U . . .
C10 C 0.56416(7) 0.25526(17) 0.55786(10) 0.0187(4) Uani 1 1 d . . . . .
C1 C 0.60994(7) 0.23459(17) 0.73034(10) 0.0188(4) Uani 1 1 d . . . . .
H1A H 0.572389 0.245070 0.739067 0.023 Uiso 1 1 calc R U . . .
H1B H 0.641500 0.220395 0.783450 0.023 Uiso 1 1 calc R U . . .
C5 C 0.59573(7) 0.37653(17) 0.60391(10) 0.0180(4) Uani 1 1 d . . . . .
C16 C 0.74994(7) 0.41523(18) 0.95589(10) 0.0225(4) Uani 1 1 d . . . . .
H16 H 0.780216 0.351658 0.986001 0.027 Uiso 1 1 calc R U . . .
C11 C 0.60650(7) 0.10116(17) 0.67689(10) 0.0191(4) Uani 1 1 d . . . . .
C9 C 0.53464(7) 0.26542(19) 0.47442(10) 0.0223(4) Uani 1 1 d . . . . .
H9 H 0.514138 0.185083 0.444932 0.027 Uiso 1 1 calc R U . . .
C7 C 0.56702(7) 0.52033(18) 0.47669(10) 0.0204(4) Uani 1 1 d . . . . .
C13 C 0.66062(7) 0.60698(17) 0.86673(10) 0.0207(4) Uani 1 1 d . . . . .
H13 H 0.630712 0.671644 0.836896 0.025 Uiso 1 1 calc R U . . .
C14 C 0.68564(8) 0.61989(18) 0.95143(11) 0.0228(4) Uani 1 1 d . . . . .
H14 H 0.673008 0.692890 0.978413 0.027 Uiso 1 1 calc R U . . .
C15 C 0.72990(8) 0.52183(19) 0.99526(10) 0.0230(4) Uani 1 1 d . . . . .
C8 C 0.53539(7) 0.39574(19) 0.43402(10) 0.0226(4) Uani 1 1 d . . . . .
C20 C 0.56512(7) 0.6537(2) 0.42921(10) 0.0230(4) Uani 1 1 d . . . . .
C19 C 0.66566(7) 0.06934(19) 0.66648(11) 0.0228(4) Uani 1 1 d . . . . .
H19A H 0.660840 -0.012637 0.630430 0.034 Uiso 1 1 calc R U . . .
H19B H 0.695706 0.047356 0.718996 0.034 Uiso 1 1 calc R U . . .
H19C H 0.677768 0.153200 0.643433 0.034 Uiso 1 1 calc R U . . .
C18 C 0.58372(8) -0.03096(18) 0.70867(11) 0.0230(4) Uani 1 1 d . . . . .
H18A H 0.546440 -0.007417 0.714601 0.035 Uiso 1 1 calc R U . . .
H18B H 0.612568 -0.059061 0.760993 0.035 Uiso 1 1 calc R U . . .
H18C H 0.577687 -0.110173 0.670554 0.035 Uiso 1 1 calc R U . . .
C21 C 0.58806(8) 0.90351(19) 0.42848(11) 0.0286(4) Uani 1 1 d . . . . .
H21A H 0.608747 0.894771 0.390837 0.043 Uiso 1 1 calc R U . . .
H21B H 0.605423 0.981421 0.466400 0.043 Uiso 1 1 calc R U . . .
H21C H 0.546522 0.924160 0.398541 0.043 Uiso 1 1 calc R U . . .

loop_
_atom_site_aniso_label
_atom_site_aniso_U_11
_atom_site_aniso_U_22
_atom_site_aniso_U_33
_atom_site_aniso_U_23
_atom_site_aniso_U_13
_atom_site_aniso_U_12
Cl1 0.0355(3) 0.0517(3) 0.0137(3) 0.0006(2) 0.0022(2) -0.0152(2)
O2 0.0230(6) 0.0225(6) 0.0152(6) 0.0041(5) 0.0053(5) 0.0009(5)
O3 0.0209(6) 0.0201(6) 0.0174(6) -0.0006(5) 0.0014(5) 0.0002(5)
O1 0.0283(7) 0.0217(6) 0.0211(7) 0.0025(5) 0.0059(6) -0.0037(5)
O4 0.0294(7) 0.0297(7) 0.0189(7) 0.0096(5) 0.0063(6) 0.0041(5)
O6 0.0320(7) 0.0409(8) 0.0132(7) 0.0014(5) 0.0019(6) 0.0036(6)
O5 0.0301(7) 0.0444(8) 0.0162(7) 0.0095(6) 0.0065(6) 0.0042(6)
C12 0.0162(8) 0.0168(8) 0.0161(9) 0.0012(7) 0.0053(7) -0.0048(6)
C2 0.0144(8) 0.0216(9) 0.0157(9) 0.0013(7) 0.0056(7) 0.0042(6)
C3 0.0163(8) 0.0189(8) 0.0172(9) 0.0018(7) 0.0072(7) 0.0038(6)
C6 0.0142(8) 0.0254(9) 0.0174(9) -0.0008(7) 0.0064(7) 0.0043(7)
C4 0.0184(9) 0.0225(9) 0.0150(9) 0.0021(7) 0.0049(7) 0.0046(7)
C17 0.0175(8) 0.0190(8) 0.0218(9) 0.0022(7) 0.0065(7) -0.0026(6)
C10 0.0142(8) 0.0228(9) 0.0192(9) -0.0010(7) 0.0062(7) 0.0044(6)
C1 0.0177(8) 0.0211(9) 0.0164(9) -0.0001(7) 0.0048(7) 0.0000(6)
C5 0.0150(8) 0.0227(9) 0.0165(9) 0.0008(7) 0.0057(7) 0.0044(6)
C16 0.0173(9) 0.0242(9) 0.0215(10) 0.0074(7) 0.0019(7) -0.0044(7)
C11 0.0171(8) 0.0213(9) 0.0150(9) 0.0002(7) 0.0012(7) 0.0021(6)
C9 0.0182(9) 0.0284(10) 0.0176(9) -0.0051(7) 0.0033(8) 0.0032(7)
C7 0.0176(9) 0.0283(9) 0.0166(9) 0.0038(7) 0.0076(8) 0.0072(7)
C13 0.0202(9) 0.0201(9) 0.0208(10) 0.0018(7) 0.0063(8) -0.0008(6)
C14 0.0257(9) 0.0246(9) 0.0196(10) -0.0045(7) 0.0102(8) -0.0064(7)
C15 0.0209(9) 0.0310(10) 0.0139(9) 0.0020(7) 0.0025(8) -0.0133(7)
C8 0.0158(9) 0.0368(10) 0.0135(9) -0.0012(7) 0.0031(7) 0.0073(7)
C20 0.0160(9) 0.0362(10) 0.0178(10) 0.0048(8) 0.0075(8) 0.0070(7)
C19 0.0206(9) 0.0245(9) 0.0209(10) 0.0005(7) 0.0047(8) 0.0049(7)
C18 0.0213(9) 0.0218(9) 0.0217(10) 0.0003(7) 0.0028(8) -0.0010(7)
C21 0.0276(10) 0.0310(10) 0.0253(10) 0.0113(8) 0.0073(9) 0.0040(8)

loop_
_atom_type_symbol
_atom_type_description
_atom_type_scat_dispersion_real
_atom_type_scat_dispersion_imag
_atom_type_scat_source
C C 0.0033 0.0016 'International Tables Vol C Tables 4.2.6.8 and 6.1.1.4'
H H 0.0000 0.0000 'International Tables Vol C Tables 4.2.6.8 and 6.1.1.4'
Cl Cl 0.1484 0.1585 'International Tables Vol C Tables 4.2.6.8 and 6.1.1.4'
O O 0.0106 0.0060 'International Tables Vol C Tables 4.2.6.8 and 6.1.1.4'

loop_
_geom_angle_atom_site_label_1
_geom_angle_atom_site_label_2
_geom_angle_atom_site_label_3
_geom_angle
_geom_angle_site_symmetry_1
_geom_angle_site_symmetry_3
_geom_angle_publ_flag
C6 O2 C4 123.04(12) . . ?
C10 O3 C11 116.95(12) . . ?
C20 O4 C21 116.06(14) . . ?
C8 O6 H6 109.5 . . ?
C17 C12 C3 121.25(14) . . ?
C13 C12 C3 120.08(14) . . ?
C13 C12 C17 118.65(15) . . ?
C3 C2 C1 124.63(15) . . ?
C3 C2 C5 120.19(14) . . ?
C5 C2 C1 115.07(14) . . ?
C2 C3 C12 125.08(14) . . ?
C2 C3 C4 118.99(15) . . ?
C4 C3 C12 115.93(14) . . ?
O2 C6 C5 118.62(15) . . ?
O2 C6 C7 118.15(14) . . ?
C5 C6 C7 123.23(15) . . ?
O2 C4 C3 117.99(14) . . ?
O1 C4 O2 116.06(14) . . ?
O1 C4 C3 125.95(16) . . ?
C12 C17 H17 119.7 . . ?
C16 C17 C12 120.52(15) . . ?
C16 C17 H17 119.7 . . ?
O3 C10 C5 121.36(15) . . ?
O3 C10 C9 117.81(14) . . ?
C9 C10 C5 120.82(15) . . ?
C2 C1 H1A 109.2 . . ?
C2 C1 H1B 109.2 . . ?
C2 C1 C11 111.91(13) . . ?
H1A C1 H1B 107.9 . . ?
C11 C1 H1A 109.2 . . ?
C11 C1 H1B 109.2 . . ?
C6 C5 C2 120.54(15) . . ?
C6 C5 C10 117.98(15) . . ?
C10 C5 C2 121.33(14) . . ?
C17 C16 H16 120.2 . . ?
C15 C16 C17 119.65(16) . . ?
C15 C16 H16 120.2 . . ?
O3 C11 C1 109.03(13) . . ?
O3 C11 C19 107.72(13) . . ?
O3 C11 C18 104.42(12) . . ?
C19 C11 C1 112.47(14) . . ?
C18 C11 C1 111.30(13) . . ?
C18 C11 C19 111.49(13) . . ?
C10 C9 H9 120.0 . . ?
C10 C9 C8 120.06(16) . . ?
C8 C9 H9 120.0 . . ?
C6 C7 C8 116.19(15) . . ?
C6 C7 C20 125.77(16) . . ?
C8 C7 C20 118.04(16) . . ?
C12 C13 H13 119.4 . . ?
C14 C13 C12 121.19(15) . . ?
C14 C13 H13 119.4 . . ?
C13 C14 H14 120.6 . . ?
C13 C14 C15 118.79(15) . . ?
C15 C14 H14 120.6 . . ?
C16 C15 Cl1 120.13(14) . . ?
C16 C15 C14 121.18(16) . . ?
C14 C15 Cl1 118.69(13) . . ?
O6 C8 C9 116.14(16) . . ?
O6 C8 C7 122.17(16) . . ?
C9 C8 C7 121.69(16) . . ?
O4 C20 C7 115.24(15) . . ?
O5 C20 O4 121.78(15) . . ?
O5 C20 C7 122.95(16) . . ?
C11 C19 H19A 109.5 . . ?
C11 C19 H19B 109.5 . . ?
C11 C19 H19C 109.5 . . ?
H19A C19 H19B 109.5 . . ?
H19A C19 H19C 109.5 . . ?
H19B C19 H19C 109.5 . . ?
C11 C18 H18A 109.5 . . ?
C11 C18 H18B 109.5 . . ?
C11 C18 H18C 109.5 . . ?
H18A C18 H18B 109.5 . . ?
H18A C18 H18C 109.5 . . ?
H18B C18 H18C 109.5 . . ?
O4 C21 H21A 109.5 . . ?
O4 C21 H21B 109.5 . . ?
O4 C21 H21C 109.5 . . ?
H21A C21 H21B 109.5 . . ?
H21A C21 H21C 109.5 . . ?
H21B C21 H21C 109.5 . . ?

loop_
_geom_bond_atom_site_label_1
_geom_bond_atom_site_label_2
_geom_bond_distance
_geom_bond_site_symmetry_2
_geom_bond_publ_flag
Cl1 C15 1.7475(17) . ?
O2 C6 1.365(2) . ?
O2 C4 1.3901(19) . ?
O3 C10 1.354(2) . ?
O3 C11 1.4746(19) . ?
O1 C4 1.205(2) . ?
O4 C20 1.332(2) . ?
O4 C21 1.443(2) . ?
O6 H6 0.8200 . ?
O6 C8 1.345(2) . ?
O5 C20 1.227(2) . ?
C12 C3 1.485(2) . ?
C12 C17 1.398(2) . ?
C12 C13 1.394(2) . ?
C2 C3 1.358(2) . ?
C2 C1 1.501(2) . ?
C2 C5 1.437(2) . ?
C3 C4 1.460(2) . ?
C6 C5 1.389(2) . ?
C6 C7 1.406(2) . ?
C17 H17 0.9300 . ?
C17 C16 1.385(2) . ?
C10 C5 1.419(2) . ?
C10 C9 1.374(2) . ?
C1 H1A 0.9700 . ?
C1 H1B 0.9700 . ?
C1 C11 1.522(2) . ?
C16 H16 0.9300 . ?
C16 C15 1.378(2) . ?
C11 C19 1.521(2) . ?
C11 C18 1.514(2) . ?
C9 H9 0.9300 . ?
C9 C8 1.391(2) . ?
C7 C8 1.422(2) . ?
C7 C20 1.468(2) . ?
C13 H13 0.9300 . ?
C13 C14 1.386(2) . ?
C14 H14 0.9300 . ?
C14 C15 1.389(3) . ?
C19 H19A 0.9600 . ?
C19 H19B 0.9600 . ?
C19 H19C 0.9600 . ?
C18 H18A 0.9600 . ?
C18 H18B 0.9600 . ?
C18 H18C 0.9600 . ?
C21 H21A 0.9600 . ?
C21 H21B 0.9600 . ?
C21 H21C 0.9600 . ?

loop_
_geom_torsion_atom_site_label_1
_geom_torsion_atom_site_label_2
_geom_torsion_atom_site_label_3
_geom_torsion_atom_site_label_4
_geom_torsion
_geom_torsion_site_symmetry_1
_geom_torsion_site_symmetry_2
_geom_torsion_site_symmetry_3
_geom_torsion_site_symmetry_4
_geom_torsion_publ_flag
O2 C6 C5 C2 5.8(2) . . . . ?
O2 C6 C5 C10 -178.48(13) . . . . ?
O2 C6 C7 C8 179.41(13) . . . . ?
O2 C6 C7 C20 -1.4(2) . . . . ?
O3 C10 C5 C2 -4.4(2) . . . . ?
O3 C10 C5 C6 179.89(13) . . . . ?
O3 C10 C9 C8 178.61(13) . . . . ?
C12 C3 C4 O2 -171.71(12) . . . . ?
C12 C3 C4 O1 7.7(2) . . . . ?
C12 C17 C16 C15 0.3(2) . . . . ?
C12 C13 C14 C15 -0.5(2) . . . . ?
C2 C3 C4 O2 7.6(2) . . . . ?
C2 C3 C4 O1 -173.04(15) . . . . ?
C2 C1 C11 O3 -55.47(16) . . . . ?
C2 C1 C11 C19 63.94(18) . . . . ?
C2 C1 C11 C18 -170.14(13) . . . . ?
C3 C12 C17 C16 179.22(14) . . . . ?
C3 C12 C13 C14 -179.13(14) . . . . ?
C3 C2 C1 C11 -149.57(15) . . . . ?
C3 C2 C5 C6 -4.9(2) . . . . ?
C3 C2 C5 C10 179.50(14) . . . . ?
C6 O2 C4 O1 173.65(14) . . . . ?
C6 O2 C4 C3 -6.9(2) . . . . ?
C6 C7 C8 O6 -179.85(13) . . . . ?
C6 C7 C8 C9 -0.4(2) . . . . ?
C6 C7 C20 O4 -2.1(2) . . . . ?
C6 C7 C20 O5 179.43(14) . . . . ?
C4 O2 C6 C5 0.3(2) . . . . ?
C4 O2 C6 C7 179.66(13) . . . . ?
C17 C12 C3 C2 61.9(2) . . . . ?
C17 C12 C3 C4 -118.84(16) . . . . ?
C17 C12 C13 C14 -0.5(2) . . . . ?
C17 C16 C15 Cl1 179.24(11) . . . . ?
C17 C16 C15 C14 -1.4(2) . . . . ?
C10 O3 C11 C1 48.94(17) . . . . ?
C10 O3 C11 C19 -73.38(16) . . . . ?
C10 O3 C11 C18 167.98(12) . . . . ?
C10 C9 C8 O6 -179.49(14) . . . . ?
C10 C9 C8 C7 1.0(2) . . . . ?
C1 C2 C3 C12 1.3(2) . . . . ?
C1 C2 C3 C4 -177.91(13) . . . . ?
C1 C2 C5 C6 171.50(13) . . . . ?
C1 C2 C5 C10 -4.1(2) . . . . ?
C5 C2 C3 C12 177.34(13) . . . . ?
C5 C2 C3 C4 -1.9(2) . . . . ?
C5 C2 C1 C11 34.22(18) . . . . ?
C5 C6 C7 C8 -1.2(2) . . . . ?
C5 C6 C7 C20 177.96(14) . . . . ?
C5 C10 C9 C8 -0.1(2) . . . . ?
C11 O3 C10 C5 -19.7(2) . . . . ?
C11 O3 C10 C9 161.68(13) . . . . ?
C9 C10 C5 C2 174.23(14) . . . . ?
C9 C10 C5 C6 -1.5(2) . . . . ?
C7 C6 C5 C2 -173.59(13) . . . . ?
C7 C6 C5 C10 2.2(2) . . . . ?
C13 C12 C3 C2 -119.45(17) . . . . ?
C13 C12 C3 C4 59.80(19) . . . . ?
C13 C12 C17 C16 0.6(2) . . . . ?
C13 C14 C15 Cl1 -179.15(11) . . . . ?
C13 C14 C15 C16 1.5(2) . . . . ?
C8 C7 C20 O4 177.10(13) . . . . ?
C8 C7 C20 O5 -1.4(2) . . . . ?
C20 C7 C8 O6 0.9(2) . . . . ?
C20 C7 C8 C9 -179.67(14) . . . . ?
C21 O4 C20 O5 3.1(2) . . . . ?
C21 O4 C20 C7 -175.40(13) . . . . ?
